data_7158457
loop_
_publ_author_name
'Cembell\'in, Sara'
'Maisuls, Iv\'an'
'Daniliuc, Constantin G.'
'Osthues, Helena'
'Doltsinis, Nikos L.'
'Strassert, Cristian A.'
'Glorius, Frank'

_publ_section_title
;
 One-step synthesis of indolizino[3,4,5-<i>ab</i>]isoindoles by
 manganese(I)-catalyzed C-H activation: structural studies and
 photophysical properties.
;
_journal_issue 4
_journal_name_full 'Organic &amp; biomolecular chemistry'
_journal_page_first 796
_journal_page_last 800
_journal_paper_doi 10.1039/d1ob02246f
_journal_volume 20
_journal_year 2022
_chemical_formula_sum 'C20 H20 Cl N Si'
_chemical_formula_weight 337.91
_space_group_crystal_system triclinic
_space_group_IT_number 2
_space_group_name_Hall '-P 1'
_space_group_name_H-M_alt 'P -1'
_atom_sites_solution_hydrogens geom
_audit_creation_method 'APEX3 v2016.1-0'
_audit_update_record
;
2020-09-15 deposited with the CCDC.	2021-12-21 downloaded from the CCDC.
;
_cell_angle_alpha 77.560(4)
_cell_angle_beta 75.781(3)
_cell_angle_gamma 68.597(2)
_cell_formula_units_Z 2
_cell_length_a 8.4528(3)
_cell_length_b 10.0726(4)
_cell_length_c 11.6966(6)
_cell_measurement_reflns_used 3492
_cell_measurement_temperature 173.(2)
_cell_measurement_theta_max 28.28
_cell_measurement_theta_min 4.08
_cell_volume 890.01(7)
_computing_cell_refinement 'Collect (Nonius B.V., 1998)'
_computing_data_collection
;
Collect (Nonius B.V., 1998)
;
_computing_data_reduction 'Denzo-SMN (Otwinowski & Minor, 1997)'
_computing_molecular_graphics 'XP (Sheldrick, 2014)'
_computing_publication_material 'SHELXL-2014/7 (Sheldrick, 2014)'
_computing_structure_refinement 'SHELXL-2014/7 (Sheldrick, 2014)'
_computing_structure_solution 'SHELXL-2014/7 (Sheldrick, 2014)'
_diffrn_ambient_temperature 173.(2)
_diffrn_measured_fraction_theta_full 0.970
_diffrn_measured_fraction_theta_max 0.970
_diffrn_measurement_device_type 'rotating anode Nonius FR591'
_diffrn_measurement_method 'omega and phi scans'
_diffrn_radiation_monochromator 'Montel mirror'
_diffrn_radiation_type 'Mo K\a'
_diffrn_radiation_wavelength 0.71073
_diffrn_reflns_av_R_equivalents 0.0570
_diffrn_reflns_av_unetI/netI 0.0437
_diffrn_reflns_limit_h_max 10
_diffrn_reflns_limit_h_min -10
_diffrn_reflns_limit_k_max 10
_diffrn_reflns_limit_k_min -12
_diffrn_reflns_limit_l_max 14
_diffrn_reflns_limit_l_min -14
_diffrn_reflns_number 10193
_diffrn_reflns_theta_full 26.37
_diffrn_reflns_theta_max 26.37
_diffrn_reflns_theta_min 4.23
_diffrn_source 'Mo rotating anode'
_diffrn_source_type 'Mo rotating anode'
_exptl_absorpt_coefficient_mu 0.281
_exptl_absorpt_correction_T_max 0.99
_exptl_absorpt_correction_T_min 0.97
_exptl_absorpt_correction_type multi-scan
_exptl_absorpt_process_details 'Denzo (Otwinowski, Borek, Majewski & Minor, 2003)'
_exptl_crystal_colour yellow
_exptl_crystal_density_diffrn 1.261
_exptl_crystal_density_method 'not measured'
_exptl_crystal_description plate
_exptl_crystal_F_000 356
_exptl_crystal_size_max 0.100
_exptl_crystal_size_mid 0.080
_exptl_crystal_size_min 0.020
_refine_diff_density_max 0.266
_refine_diff_density_min -0.278
_refine_ls_extinction_method none
_refine_ls_goodness_of_fit_ref 1.068
_refine_ls_hydrogen_treatment constr
_refine_ls_matrix_type full
_refine_ls_number_parameters 232
_refine_ls_number_reflns 3548
_refine_ls_number_restraints 47
_refine_ls_restrained_S_all 1.067
_refine_ls_R_factor_all 0.0626
_refine_ls_R_factor_gt 0.0523
_refine_ls_shift/su_max 0.000
_refine_ls_shift/su_mean 0.000
_refine_ls_structure_factor_coef Fsqd
_refine_ls_weighting_details 'w=1/[\s^2^(Fo^2^)+(0.0540P)^2^+0.7452P] where P=(Fo^2^+2Fc^2^)/3'
_refine_ls_weighting_scheme calc
_refine_ls_wR_factor_gt 0.1271
_refine_ls_wR_factor_ref 0.1353
_reflns_number_gt 3020
_reflns_number_total 3548
_reflns_threshold_expression 'I > 2\s(I)'
_cod_data_source_file d1ob02246f3.cif
_cod_data_source_block glo9468
_cod_depositor_comments 'Adding full bibliography for 7158457.cif.'
_cod_database_code 7158457

loop_
_space_group_symop_operation_xyz
'x, y, z'
'-x, -y, -z'

loop_
_atom_site_type_symbol
_atom_site_label
_atom_site_fract_x
_atom_site_fract_y
_atom_site_fract_z
_atom_site_U_iso_or_equiv
_atom_site_adp_type
_atom_site_calc_flag
_atom_site_refinement_flags_adp
_atom_site_refinement_flags_occupancy
_atom_site_refinement_flags_posn
_atom_site_occupancy
_atom_site_disorder_assembly
_atom_site_disorder_group
Cl Cl1 0.10910(9) 0.07328(7) 0.33047(6) 0.0426(2) Uani d . . . 1.0 . .
N N1 0.2661(2) 0.48456(19) 0.57877(16) 0.0283(4) Uani d . . . 1.0 . .
Si Si1 0.23434(8) 0.13888(7) 0.82061(6) 0.03134(18) Uani d . . . 1.0 . .
C C1 0.3034(3) 0.5315(2) 0.6675(2) 0.0309(5) Uani d . . . 1.0 . .
C C2 0.3352(3) 0.6632(2) 0.6328(2) 0.0337(5) Uani d . . . 1.0 . .
H H2 0.3626 0.7047 0.6878 0.04 Uiso calc U . R 1.0 . .
C C3 0.3261(3) 0.7317(2) 0.5175(2) 0.0360(5) Uani d . . . 1.0 . .
H H3 0.3475 0.8209 0.4951 0.043 Uiso calc U . R 1.0 . .
C C4 0.2865(3) 0.6755(2) 0.4314(2) 0.0339(5) Uani d . . . 1.0 . .
H H4 0.2812 0.726 0.3531 0.041 Uiso calc U . R 1.0 . .
C C5 0.2559(3) 0.5466(2) 0.46314(19) 0.0295(5) Uani d . . . 1.0 . .
C C6 0.2185(3) 0.4436(2) 0.4142(2) 0.0303(5) Uani d . . . 1.0 . .
C C7 0.1920(3) 0.4459(3) 0.3003(2) 0.0359(5) Uani d . . . 1.0 . .
H H7 0.1972 0.5253 0.2403 0.043 Uiso calc U . R 1.0 . .
C C8 0.1584(3) 0.3317(3) 0.2760(2) 0.0388(6) Uani d . . . 1.0 . .
H H8 0.1401 0.3319 0.199 0.047 Uiso calc U . R 1.0 . .
C C9 0.1513(3) 0.2157(2) 0.3657(2) 0.0334(5) Uani d . . . 1.0 . .
C C10 0.1782(3) 0.2083(2) 0.4788(2) 0.0313(5) Uani d . . . 1.0 . .
H H10 0.1742 0.1272 0.5371 0.038 Uiso calc U . R 1.0 . .
C C11 0.2115(3) 0.3237(2) 0.50534(19) 0.0288(5) Uani d . . . 1.0 . .
C C12 0.2436(3) 0.3531(2) 0.61156(19) 0.0278(4) Uani d . . . 1.0 . .
C C13 0.2673(3) 0.3088(2) 0.73197(19) 0.0298(5) Uani d . . . 1.0 . .
C C14 0.3042(3) 0.4198(2) 0.7659(2) 0.0323(5) Uani d . . . 1.0 . .
C C15 0.3458(4) 0.4246(3) 0.8807(2) 0.0428(6) Uani d U . D 1.0 . .
C C16 0.4768(14) 0.3317(12) 0.9244(9) 0.058(2) Uani d U P D 0.77(2) A 1
H H16A 0.553 0.2547 0.8823 0.07 Uiso calc U P R 0.77(2) A 1
H H16B 0.4966 0.3406 0.9985 0.07 Uiso calc U P R 0.77(2) A 1
C C17 0.2223(15) 0.5525(12) 0.9443(9) 0.060(2) Uani d U P D 0.77(2) A 1
H H17A 0.2211 0.6426 0.8916 0.09 Uiso calc U P R 0.77(2) A 1
H H17B 0.2614 0.5505 1.0171 0.09 Uiso calc U P R 0.77(2) A 1
H H17C 0.1055 0.546 0.9649 0.09 Uiso calc U P R 0.77(2) A 1
C C16A 0.271(4) 0.525(3) 0.945(3) 0.050(6) Uani d U P D 0.23(2) A 2
H H16C 0.18 0.6075 0.9211 0.06 Uiso calc U P R 0.23(2) A 2
H H16D 0.3077 0.5184 1.0178 0.06 Uiso calc U P R 0.23(2) A 2
C C17A 0.508(3) 0.297(2) 0.910(2) 0.036(5) Uani d U P D 0.23(2) A 2
H H17D 0.5052 0.2088 0.8896 0.054 Uiso calc U P R 0.23(2) A 2
H H17E 0.5094 0.2842 0.9956 0.054 Uiso calc U P R 0.23(2) A 2
H H17F 0.6125 0.3174 0.8644 0.054 Uiso calc U P R 0.23(2) A 2
C C18 0.2371(4) 0.1177(3) 0.9823(2) 0.0518(7) Uani d . . . 1.0 . .
H H18A 0.2091 0.0311 1.023 0.078 Uiso calc U . R 1.0 . .
H H18B 0.1515 0.2022 1.0161 0.078 Uiso calc U . R 1.0 . .
H H18C 0.3523 0.1086 0.9927 0.078 Uiso calc U . R 1.0 . .
C C19 0.4037(4) -0.0191(3) 0.7562(3) 0.0587(8) Uani d . . . 1.0 . .
H H19A 0.3829 -0.1078 0.7991 0.088 Uiso calc U . R 1.0 . .
H H19B 0.5178 -0.0217 0.7637 0.088 Uiso calc U . R 1.0 . .
H H19C 0.3997 -0.0109 0.6719 0.088 Uiso calc U . R 1.0 . .
C C20 0.0168(4) 0.1436(3) 0.8086(3) 0.0450(6) Uani d . . . 1.0 . .
H H20A 0.0002 0.1764 0.7259 0.068 Uiso calc U . R 1.0 . .
H H20B -0.0722 0.2101 0.8601 0.068 Uiso calc U . R 1.0 . .
H H20C 0.0078 0.0469 0.8335 0.068 Uiso calc U . R 1.0 . .

loop_
_atom_site_aniso_label
_atom_site_aniso_U_11
_atom_site_aniso_U_22
_atom_site_aniso_U_33
_atom_site_aniso_U_12
_atom_site_aniso_U_13
_atom_site_aniso_U_23
Cl1 0.0537(4) 0.0402(3) 0.0438(4) -0.0199(3) -0.0128(3) -0.0142(3)
N1 0.0342(10) 0.0267(9) 0.0275(9) -0.0151(8) -0.0056(7) -0.0020(7)
Si1 0.0368(4) 0.0295(3) 0.0307(3) -0.0164(3) -0.0060(3) -0.0007(2)
C1 0.0321(12) 0.0319(11) 0.0339(12) -0.0156(9) -0.0055(9) -0.0067(9)
C2 0.0364(12) 0.0311(11) 0.0392(13) -0.0167(10) -0.0072(10) -0.0059(10)
C3 0.0356(12) 0.0264(11) 0.0470(14) -0.0141(9) -0.0059(10) -0.0022(10)
C4 0.0339(12) 0.0279(11) 0.0377(12) -0.0105(9) -0.0063(10) 0.0004(9)
C5 0.0294(11) 0.0291(11) 0.0285(11) -0.0092(9) -0.0054(9) -0.0018(9)
C6 0.0309(11) 0.0277(11) 0.0311(11) -0.0096(9) -0.0048(9) -0.0030(9)
C7 0.0438(14) 0.0339(12) 0.0290(12) -0.0115(10) -0.0090(10) -0.0017(9)
C8 0.0470(14) 0.0411(13) 0.0311(12) -0.0128(11) -0.0123(10) -0.0079(10)
C9 0.0336(12) 0.0334(12) 0.0359(12) -0.0111(9) -0.0050(9) -0.0116(9)
C10 0.0340(12) 0.0299(11) 0.0324(12) -0.0121(9) -0.0053(9) -0.0074(9)
C11 0.0281(11) 0.0303(11) 0.0296(11) -0.0119(9) -0.0043(9) -0.0047(9)
C12 0.0312(11) 0.0257(10) 0.0290(11) -0.0140(9) -0.0048(9) -0.0017(8)
C13 0.0313(11) 0.0322(11) 0.0287(11) -0.0141(9) -0.0053(9) -0.0035(9)
C14 0.0360(12) 0.0339(12) 0.0323(12) -0.0171(10) -0.0073(9) -0.0043(9)
C15 0.0593(17) 0.0491(15) 0.0350(13) -0.0355(13) -0.0130(12) -0.0005(11)
C16 0.060(4) 0.078(5) 0.047(3) -0.028(3) -0.019(3) -0.008(3)
C17 0.084(6) 0.068(4) 0.040(3) -0.031(4) -0.011(3) -0.021(3)
C16A 0.062(12) 0.053(10) 0.048(9) -0.029(8) -0.018(8) -0.006(7)
C17A 0.038(8) 0.051(9) 0.025(8) -0.022(6) -0.014(6) 0.008(7)
C18 0.0677(19) 0.0614(18) 0.0361(14) -0.0382(16) -0.0127(13) 0.0070(12)
C19 0.064(2) 0.0399(15) 0.068(2) -0.0118(14) -0.0081(16) -0.0131(14)
C20 0.0487(16) 0.0472(15) 0.0481(15) -0.0304(12) -0.0085(12) 0.0003(12)

loop_
_atom_type_symbol
_atom_type_description
_atom_type_scat_dispersion_real
_atom_type_scat_dispersion_imag
_atom_type_scat_source
C C 0.0033 0.0016 'International Tables Vol C Tables 4.2.6.8 and 6.1.1.4'
H H 0.0000 0.0000 'International Tables Vol C Tables 4.2.6.8 and 6.1.1.4'
N N 0.0061 0.0033 'International Tables Vol C Tables 4.2.6.8 and 6.1.1.4'
Si Si 0.0817 0.0704 'International Tables Vol C Tables 4.2.6.8 and 6.1.1.4'
Cl Cl 0.1484 0.1585 'International Tables Vol C Tables 4.2.6.8 and 6.1.1.4'

loop_
_geom_angle_atom_site_label_1
_geom_angle_atom_site_label_2
_geom_angle_atom_site_label_3
_geom_angle_site_symmetry_1
_geom_angle_site_symmetry_3
_geom_angle
_geom_angle_publ_flag
C12 N1 C1 . . 113.56(19) ?
C12 N1 C5 . . 116.59(18) ?
C1 N1 C5 . . 129.78(19) ?
C20 Si1 C18 . . 106.85(13) ?
C20 Si1 C19 . . 109.89(14) ?
C18 Si1 C19 . . 108.99(15) ?
C20 Si1 C13 . . 107.19(11) ?
C18 Si1 C13 . . 114.65(11) ?
C19 Si1 C13 . . 109.18(13) ?
N1 C1 C2 . . 114.0(2) ?
N1 C1 C14 . . 104.66(18) ?
C2 C1 C14 . . 141.3(2) ?
C3 C2 C1 . . 119.1(2) ?
C3 C2 H2 . . 120.4 ?
C1 C2 H2 . . 120.4 ?
C2 C3 C4 . . 123.2(2) ?
C2 C3 H3 . . 118.4 ?
C4 C3 H3 . . 118.4 ?
C5 C4 C3 . . 118.7(2) ?
C5 C4 H4 . . 120.7 ?
C3 C4 H4 . . 120.7 ?
N1 C5 C4 . . 115.3(2) ?
N1 C5 C6 . . 103.31(18) ?
C4 C5 C6 . . 141.4(2) ?
C7 C6 C11 . . 120.6(2) ?
C7 C6 C5 . . 130.8(2) ?
C11 C6 C5 . . 108.54(19) ?
C8 C7 C6 . . 119.3(2) ?
C8 C7 H7 . . 120.3 ?
C6 C7 H7 . . 120.3 ?
C7 C8 C9 . . 119.5(2) ?
C7 C8 H8 . . 120.2 ?
C9 C8 H8 . . 120.2 ?
C10 C9 C8 . . 123.1(2) ?
C10 C9 Cl1 . . 119.05(19) ?
C8 C9 Cl1 . . 117.85(18) ?
C9 C10 C11 . . 118.2(2) ?
C9 C10 H10 . . 120.9 ?
C11 C10 H10 . . 120.9 ?
C10 C11 C6 . . 119.2(2) ?
C10 C11 C12 . . 133.4(2) ?
C6 C11 C12 . . 107.42(19) ?
N1 C12 C13 . . 106.18(18) ?
N1 C12 C11 . . 104.13(18) ?
C13 C12 C11 . . 149.7(2) ?
C14 C13 C12 . . 106.73(19) ?
C14 C13 Si1 . . 130.89(17) ?
C12 C13 Si1 . . 122.22(16) ?
C13 C14 C1 . . 108.9(2) ?
C13 C14 C15 . . 128.5(2) ?
C1 C14 C15 . . 122.6(2) ?
C16A C15 C14 . . 126.4(16) ?
C16 C15 C14 . . 124.0(5) ?
C16 C15 C17 . . 121.6(6) ?
C14 C15 C17 . . 114.4(4) ?
C16A C15 C17A . . 121.4(17) ?
C14 C15 C17A . . 111.9(11) ?
C15 C16 H16A . . 120.0 ?
C15 C16 H16B . . 120.0 ?
H16A C16 H16B . . 120.0 ?
C15 C17 H17A . . 109.5 ?
C15 C17 H17B . . 109.5 ?
H17A C17 H17B . . 109.5 ?
C15 C17 H17C . . 109.5 ?
H17A C17 H17C . . 109.5 ?
H17B C17 H17C . . 109.5 ?
C15 C16A H16C . . 120.0 ?
C15 C16A H16D . . 120.0 ?
H16C C16A H16D . . 120.0 ?
C15 C17A H17D . . 109.5 ?
C15 C17A H17E . . 109.5 ?
H17D C17A H17E . . 109.5 ?
C15 C17A H17F . . 109.5 ?
H17D C17A H17F . . 109.5 ?
H17E C17A H17F . . 109.5 ?
Si1 C18 H18A . . 109.5 ?
Si1 C18 H18B . . 109.5 ?
H18A C18 H18B . . 109.5 ?
Si1 C18 H18C . . 109.5 ?
H18A C18 H18C . . 109.5 ?
H18B C18 H18C . . 109.5 ?
Si1 C19 H19A . . 109.5 ?
Si1 C19 H19B . . 109.5 ?
H19A C19 H19B . . 109.5 ?
Si1 C19 H19C . . 109.5 ?
H19A C19 H19C . . 109.5 ?
H19B C19 H19C . . 109.5 ?
Si1 C20 H20A . . 109.5 ?
Si1 C20 H20B . . 109.5 ?
H20A C20 H20B . . 109.5 ?
Si1 C20 H20C . . 109.5 ?
H20A C20 H20C . . 109.5 ?
H20B C20 H20C . . 109.5 ?

loop_
_geom_bond_atom_site_label_1
_geom_bond_atom_site_label_2
_geom_bond_site_symmetry_2
_geom_bond_distance
_geom_bond_publ_flag
Cl1 C9 . 1.748(2) ?
N1 C12 . 1.366(3) ?
N1 C1 . 1.371(3) ?
N1 C5 . 1.371(3) ?
Si1 C20 . 1.861(3) ?
Si1 C18 . 1.862(3) ?
Si1 C19 . 1.864(3) ?
Si1 C13 . 1.877(2) ?
C1 C2 . 1.404(3) ?
C1 C14 . 1.425(3) ?
C2 C3 . 1.383(3) ?
C2 H2 . 0.95 ?
C3 C4 . 1.413(3) ?
C3 H3 . 0.95 ?
C4 C5 . 1.372(3) ?
C4 H4 . 0.95 ?
C5 C6 . 1.445(3) ?
C6 C7 . 1.398(3) ?
C6 C11 . 1.437(3) ?
C7 C8 . 1.380(3) ?
C7 H7 . 0.95 ?
C8 C9 . 1.401(4) ?
C8 H8 . 0.95 ?
C9 C10 . 1.379(3) ?
C10 C11 . 1.401(3) ?
C10 H10 . 0.95 ?
C11 C12 . 1.445(3) ?
C12 C13 . 1.423(3) ?
C13 C14 . 1.419(3) ?
C14 C15 . 1.483(3) ?
C15 C16A . 1.278(19) ?
C15 C16 . 1.295(10) ?
C15 C17 . 1.534(9) ?
C15 C17A . 1.553(17) ?
C16 H16A . 0.95 ?
C16 H16B . 0.95 ?
C17 H17A . 0.98 ?
C17 H17B . 0.98 ?
C17 H17C . 0.98 ?
C16A H16C . 0.95 ?
C16A H16D . 0.95 ?
C17A H17D . 0.98 ?
C17A H17E . 0.98 ?
C17A H17F . 0.98 ?
C18 H18A . 0.98 ?
C18 H18B . 0.98 ?
C18 H18C . 0.98 ?
C19 H19A . 0.98 ?
C19 H19B . 0.98 ?
C19 H19C . 0.98 ?
C20 H20A . 0.98 ?
C20 H20B . 0.98 ?
C20 H20C . 0.98 ?

loop_
_geom_torsion_atom_site_label_1
_geom_torsion_atom_site_label_2
_geom_torsion_atom_site_label_3
_geom_torsion_atom_site_label_4
_geom_torsion_site_symmetry_1
_geom_torsion_site_symmetry_2
_geom_torsion_site_symmetry_3
_geom_torsion_site_symmetry_4
_geom_torsion
_geom_torsion_publ_flag
C12 N1 C1 C2 . . . . 177.0(2) ?
C5 N1 C1 C2 . . . . 0.1(3) ?
C12 N1 C1 C14 . . . . -0.2(3) ?
C5 N1 C1 C14 . . . . -177.1(2) ?
N1 C1 C2 C3 . . . . 0.2(3) ?
C14 C1 C2 C3 . . . . 175.8(3) ?
C1 C2 C3 C4 . . . . -0.2(4) ?
C2 C3 C4 C5 . . . . -0.2(4) ?
C12 N1 C5 C4 . . . . -177.3(2) ?
C1 N1 C5 C4 . . . . -0.5(3) ?
C12 N1 C5 C6 . . . . 1.2(3) ?
C1 N1 C5 C6 . . . . 178.0(2) ?
C3 C4 C5 N1 . . . . 0.4(3) ?
C3 C4 C5 C6 . . . . -177.2(3) ?
N1 C5 C6 C7 . . . . 179.5(2) ?
C4 C5 C6 C7 . . . . -2.7(5) ?
N1 C5 C6 C11 . . . . -0.9(2) ?
C4 C5 C6 C11 . . . . 176.9(3) ?
C11 C6 C7 C8 . . . . 0.2(4) ?
C5 C6 C7 C8 . . . . 179.8(2) ?
C6 C7 C8 C9 . . . . 0.0(4) ?
C7 C8 C9 C10 . . . . -0.6(4) ?
C7 C8 C9 Cl1 . . . . -179.77(19) ?
C8 C9 C10 C11 . . . . 1.0(4) ?
Cl1 C9 C10 C11 . . . . -179.85(17) ?
C9 C10 C11 C6 . . . . -0.8(3) ?
C9 C10 C11 C12 . . . . 179.5(2) ?
C7 C6 C11 C10 . . . . 0.2(3) ?
C5 C6 C11 C10 . . . . -179.5(2) ?
C7 C6 C11 C12 . . . . -180.0(2) ?
C5 C6 C11 C12 . . . . 0.4(3) ?
C1 N1 C12 C13 . . . . 0.2(3) ?
C5 N1 C12 C13 . . . . 177.49(19) ?
C1 N1 C12 C11 . . . . -178.35(18) ?
C5 N1 C12 C11 . . . . -1.0(3) ?
C10 C11 C12 N1 . . . . -179.9(2) ?
C6 C11 C12 N1 . . . . 0.3(2) ?
C10 C11 C12 C13 . . . . 3.0(6) ?
C6 C11 C12 C13 . . . . -176.8(4) ?
N1 C12 C13 C14 . . . . -0.1(2) ?
C11 C12 C13 C14 . . . . 177.0(4) ?
N1 C12 C13 Si1 . . . . 175.76(16) ?
C11 C12 C13 Si1 . . . . -7.1(5) ?
C20 Si1 C13 C14 . . . . 122.7(2) ?
C18 Si1 C13 C14 . . . . 4.3(3) ?
C19 Si1 C13 C14 . . . . -118.3(2) ?
C20 Si1 C13 C12 . . . . -52.0(2) ?
C18 Si1 C13 C12 . . . . -170.5(2) ?
C19 Si1 C13 C12 . . . . 66.9(2) ?
C12 C13 C14 C1 . . . . 0.0(3) ?
Si1 C13 C14 C1 . . . . -175.36(18) ?
C12 C13 C14 C15 . . . . -177.5(2) ?
Si1 C13 C14 C15 . . . . 7.2(4) ?
N1 C1 C14 C13 . . . . 0.1(3) ?
C2 C1 C14 C13 . . . . -175.8(3) ?
N1 C1 C14 C15 . . . . 177.7(2) ?
C2 C1 C14 C15 . . . . 1.9(5) ?
C13 C14 C15 C16A . . . . -128.(2) ?
C1 C14 C15 C16A . . . . 55.(2) ?
C13 C14 C15 C16 . . . . 59.7(7) ?
C1 C14 C15 C16 . . . . -117.4(6) ?
C13 C14 C15 C17 . . . . -121.7(6) ?
C1 C14 C15 C17 . . . . 61.2(6) ?
C13 C14 C15 C17A . . . . 58.5(12) ?
C1 C14 C15 C17A . . . . -118.6(12) ?
